data_9002428
loop_
_publ_author_name
'Kampf, A. R.'

_publ_section_title
;
 The crystal structure of pararobertsite and its relationship to mitridatite
;
_journal_name_full 'American Mineralogist'
_journal_page_first 1302
_journal_page_last 1306
_journal_volume 85
_journal_year 2000
_chemical_compound_source 'Tip Top pegmatite, Custer County, South Dakota, USA'
_chemical_formula_sum 'Ca2 H6 Mn3 O17 P3'
_chemical_name_mineral Pararobertsite
_space_group_IT_number 14
_symmetry_space_group_name_Hall '-P 2ybc'
_symmetry_space_group_name_H-M 'P 1 21/c 1'
_cell_angle_alpha 90
_cell_angle_beta 101.184
_cell_angle_gamma 90
_cell_length_a 8.814
_cell_length_b 13.233
_cell_length_c 11.056
_cell_formula_units_Z 4
_cell_volume 1265.035
_database_code_amcsd 0002513
_exptl_crystal_density_diffrn 3.234
_cod_original_formula_sum 'Mn3 Ca2 P3 O17 H6'
_cod_database_code 9002428

loop_
_space_group_symop_operation_xyz
x,y,z
x,1/2-y,1/2+z
-x,1/2+y,1/2-z
-x,-y,-z

loop_
_atom_site_aniso_label
_atom_site_aniso_U_11
_atom_site_aniso_U_22
_atom_site_aniso_U_33
_atom_site_aniso_U_12
_atom_site_aniso_U_13
_atom_site_aniso_U_23
Mn1 0.00740 0.01120 0.00550 -0.00280 0.00190 0.00120
Mn2 0.01080 0.00620 0.00490 0.00130 0.00280 0.00030
Mn3 0.00860 0.00810 0.00540 0.00030 0.00160 0.00120
Mn4 0.00690 0.00820 0.00540 -0.00130 0.00080 -0.00070
Ca1 0.00840 0.01370 0.02140 -0.00030 0.00310 -0.00080
Ca2 0.01060 0.01300 0.01230 -0.00150 0.00020 0.00000
P1 0.01030 0.00710 0.00770 -0.00090 0.00240 0.00150
P2 0.01120 0.00850 0.01000 -0.00020 0.00230 -0.00150
P3 0.00630 0.00900 0.00670 -0.00100 0.00180 -0.00070
O1 0.01280 0.01830 0.00920 0.00050 0.00070 0.00350
O2 0.00620 0.01010 0.00790 0.00220 0.00150 -0.00170
O3 0.01500 0.00410 0.01410 -0.00380 0.00410 0.00060
O4 0.01090 0.01730 0.00580 -0.00120 0.00000 0.00220
O5 0.01040 0.01430 0.02400 0.00100 0.00300 -0.00180
O6 0.01360 0.01140 0.01300 0.00380 0.00770 0.00040
O7 0.01460 0.01180 0.00740 -0.00250 0.00270 0.00120
O8 0.01240 0.00700 0.01240 0.00020 0.00310 0.00160
O9 0.00910 0.01960 0.01060 -0.00410 0.00430 -0.00080
O10 0.00760 0.00920 0.01050 -0.00130 0.00370 0.00290
O11 0.00960 0.01340 0.00440 0.00240 -0.00020 -0.00170
O12 0.00660 0.01580 0.00860 -0.00380 0.00040 -0.00710
O13 0.00870 0.00560 0.00720 0.00320 0.00260 -0.00140
O14 0.00600 0.01480 0.00780 0.00310 -0.00040 0.00240
O15 0.02200 0.01020 0.01980 -0.00020 0.00290 0.00490
O16 0.01340 0.01720 0.02080 0.00100 0.00130 -0.00160
O17 0.04620 0.01430 0.02170 -0.00270 0.01720 0.00370

loop_
_atom_site_label
_atom_site_fract_x
_atom_site_fract_y
_atom_site_fract_z
_atom_site_U_iso_or_equiv
Mn1 0.00000 0.00000 0.00000 ?
Mn2 0.00000 0.00000 0.50000 ?
Mn3 0.01300 0.13110 0.23800 ?
Mn4 0.01400 0.23190 0.49320 ?
Ca1 0.33840 0.37070 0.57250 ?
Ca2 0.66740 0.12320 0.35950 ?
P1 0.29680 0.11040 0.44570 ?
P2 0.08450 0.11890 0.77570 ?
P3 0.72810 0.14070 0.02920 ?
O1 0.46960 0.11120 0.46600 ?
O2 0.23610 0.20380 0.50650 ?
O3 0.23440 0.01250 0.49850 ?
O4 0.22800 0.11350 0.30390 ?
O5 0.25580 0.11800 0.82830 ?
O6 0.00890 0.21620 0.81030 ?
O7 0.03490 0.10830 0.63540 ?
O8 0.00210 0.03020 0.82930 ?
O9 0.55740 0.14290 0.00030 ?
O10 0.79490 0.23590 0.97540 ?
O11 0.79120 0.13990 0.17090 ?
O12 0.78660 0.04290 0.97290 ?
O13 0.95320 0.11110 0.39520 ?
O14 0.06780 0.14900 0.07970 ?
O15 0.51750 0.01240 0.21430 ?
O16 0.47830 0.23720 0.23830 ?
O17 0.67020 0.38430 0.19640 ?
H1 0.43110 0.97910 0.24060 0.00050
H2 0.60350 0.93670 0.19290 0.00050
H3 0.54460 0.27190 0.24630 0.00050
H4 0.41500 0.26800 0.24820 0.00050
H5 0.71460 0.33090 0.18850 0.00050
H6 0.62750 0.43300 0.12040 0.00050

loop_
_cod_related_entry_id
_cod_related_entry_database
_cod_related_entry_code
1 AMCSD 0002513
